data_1514818
loop_
_publ_author_name
'Uyeda, Christopher'
'Peters, Jonas C.'

_publ_section_title
;
 Access to formally Ni(i) states in a heterobimetallic NiZn system
;
_journal_issue 1
_journal_name_full 'Chemical Science'
_journal_page_first 157
_journal_paper_doi 10.1039/c2sc21231e
_journal_volume 4
_journal_year 2013
_chemical_formula_sum 'C10 H17 Cl N4 Ni O6'
_chemical_formula_weight 383.44
_chemical_name_common '[Ni(MedoenH)]ClO4'
_chemical_name_systematic
;
?
;
_space_group_IT_number 14
_symmetry_cell_setting monoclinic
_symmetry_space_group_name_Hall '-P 2yn'
_symmetry_space_group_name_H-M 'P 1 21/n 1'
_atom_sites_solution_hydrogens geom
_atom_sites_solution_primary direct
_atom_sites_solution_secondary difmap
_audit_creation_method SHELXL-97
_cell_angle_alpha 90.00
_cell_angle_beta 95.4410(10)
_cell_angle_gamma 90.00
_cell_formula_units_Z 4
_cell_length_a 7.3309(2)
_cell_length_b 16.9368(5)
_cell_length_c 12.1796(4)
_cell_measurement_reflns_used 9441
_cell_measurement_temperature 100(2)
_cell_measurement_theta_max 39.79
_cell_measurement_theta_min 2.40
_cell_volume 1505.43(8)
_computing_cell_refinement 'SAINT V7.68A (Bruker, 2007)'
_computing_data_collection 'Bruker SMART v5.054 (Bruker, 2007)'
_computing_data_reduction 'SAINT V7.68A (Bruker, 2007)'
_computing_molecular_graphics 'Bruker SHELXTL'
_computing_publication_material 'Bruker SHELXTL'
_computing_structure_refinement 'SHELXL-97 (Sheldrick, 2008)'
_computing_structure_solution 'SHELXS-97 (Sheldrick, 2008)'
_diffrn_ambient_temperature 100(2)
_diffrn_detector_area_resol_mean 8.19
_diffrn_measured_fraction_theta_full 1.000
_diffrn_measured_fraction_theta_max 0.983
_diffrn_measurement_device_type 'Bruker SMART 1000'
_diffrn_measurement_method '\w and \f scans'
_diffrn_radiation_monochromator graphite
_diffrn_radiation_source 'fine-focus sealed tube'
_diffrn_radiation_type MoK\a
_diffrn_radiation_wavelength 0.71073
_diffrn_reflns_av_R_equivalents 0.0497
_diffrn_reflns_av_sigmaI/netI 0.0368
_diffrn_reflns_limit_h_max 14
_diffrn_reflns_limit_h_min -14
_diffrn_reflns_limit_k_max 33
_diffrn_reflns_limit_k_min -33
_diffrn_reflns_limit_l_max 24
_diffrn_reflns_limit_l_min -24
_diffrn_reflns_number 77236
_diffrn_reflns_theta_full 25.00
_diffrn_reflns_theta_max 45.38
_diffrn_reflns_theta_min 2.07
_exptl_absorpt_coefficient_mu 1.500
_exptl_absorpt_correction_T_max 0.7534
_exptl_absorpt_correction_T_min 0.6701
_exptl_absorpt_correction_type multi-scan
_exptl_absorpt_process_details 'SADABS v2008/1 (Bruker-AXS, 2001)'
_exptl_crystal_colour red
_exptl_crystal_density_diffrn 1.692
_exptl_crystal_density_meas ?
_exptl_crystal_density_method 'not measured'
_exptl_crystal_description block
_exptl_crystal_F_000 792
_exptl_crystal_size_max 0.29
_exptl_crystal_size_mid 0.22
_exptl_crystal_size_min 0.20
_refine_diff_density_max 0.890
_refine_diff_density_min -0.545
_refine_diff_density_rms 0.115
_refine_ls_extinction_method none
_refine_ls_goodness_of_fit_ref 1.056
_refine_ls_hydrogen_treatment mixed
_refine_ls_matrix_type full
_refine_ls_number_parameters 207
_refine_ls_number_reflns 12451
_refine_ls_number_restraints 0
_refine_ls_restrained_S_all 1.056
_refine_ls_R_factor_all 0.0632
_refine_ls_R_factor_gt 0.0386
_refine_ls_shift/su_max 0.001
_refine_ls_shift/su_mean 0.000
_refine_ls_structure_factor_coef Fsqd
_refine_ls_weighting_details 'calc w=1/[\s^2^(Fo^2^)+(0.0301P)^2^+0.8549P] where P=(Fo^2^+2Fc^2^)/3'
_refine_ls_weighting_scheme calc
_refine_ls_wR_factor_gt 0.0808
_refine_ls_wR_factor_ref 0.0907
_reflns_number_gt 9137
_reflns_number_total 12451
_reflns_threshold_expression >2sigma(I)
_cod_data_source_file c2sc21231e.txt
_cod_data_source_block complex1
_cod_depositor_comments
;
The following automatic conversions were performed:

'_symmetry_cell_setting' value 'Monoclinic' changed to 'monoclinic'
according to
/usr/data/users/saulius/automatic-downloads/retrospective/RSC/lib/dictionaries/cif_core.dic
dictionary named 'cif_core.dic' version 2.4.2 from 2011-04-26.

Automatic conversion script
Id: cif_fix_values 2281 2013-09-26 08:29:07Z andrius 

The following automatic conversions were performed:

'_exptl_crystal_density_meas' value 'not measured' was changed to '?'
- the value is perceived as not measured.

Automatic conversion script
Id: cif_fix_values 3008 2015-01-20 13:52:24Z robertas 
;
_cod_original_sg_symbol_H-M P2(1)/n
_cod_database_code 1514818

loop_
_symmetry_equiv_pos_as_xyz
'x, y, z'
'-x+1/2, y+1/2, -z+1/2'
'-x, -y, -z'
'x-1/2, -y-1/2, z-1/2'

loop_
_atom_site_label
_atom_site_type_symbol
_atom_site_fract_x
_atom_site_fract_y
_atom_site_fract_z
_atom_site_U_iso_or_equiv
_atom_site_adp_type
_atom_site_occupancy
_atom_site_symmetry_multiplicity
_atom_site_calc_flag
_atom_site_refinement_flags
Ni1 Ni 0.426001(16) 0.092430(7) 0.909106(10) 0.01047(3) Uani 1 1 d .
Cl1 Cl 0.86044(3) 0.198561(13) 0.480761(19) 0.01296(4) Uani 1 1 d .
N1 N 0.21203(10) 0.04579(5) 0.85078(7) 0.01155(11) Uani 1 1 d .
N2 N 0.47155(11) 0.10700(5) 0.76639(7) 0.01290(12) Uani 1 1 d .
C1 C 0.18868(12) 0.04415(6) 0.74214(8) 0.01250(13) Uani 1 1 d .
C2 C 0.34464(13) 0.08161(6) 0.69338(8) 0.01297(14) Uani 1 1 d .
N3 N 0.40570(11) 0.08627(5) 1.05979(7) 0.01178(11) Uani 1 1 d .
N4 N 0.64985(11) 0.13659(5) 0.95158(7) 0.01274(12) Uani 1 1 d .
C3 C 0.53708(13) 0.11930(6) 1.12234(8) 0.01296(13) Uani 1 1 d .
C4 C 0.68757(12) 0.14707(6) 1.05598(8) 0.01330(14) Uani 1 1 d .
C5 C 0.02499(14) 0.00877(6) 0.67763(9) 0.01580(15) Uani 1 1 d .
H5A H -0.0633 -0.0085 0.7283 0.024 Uiso 1 1 calc R
H5B H 0.0633 -0.0367 0.6357 0.024 Uiso 1 1 calc R
H5C H -0.0323 0.0483 0.6267 0.024 Uiso 1 1 calc R
C6 C 0.34695(15) 0.08739(7) 0.57139(9) 0.01886(17) Uani 1 1 d .
H6A H 0.4667 0.1069 0.5539 0.028 Uiso 1 1 calc R
H6B H 0.2510 0.1239 0.5417 0.028 Uiso 1 1 calc R
H6C H 0.3247 0.0351 0.5383 0.028 Uiso 1 1 calc R
C7 C 0.53772(17) 0.13072(7) 1.24299(9) 0.02024(18) Uani 1 1 d .
H7A H 0.4265 0.1075 1.2682 0.030 Uiso 1 1 calc R
H7B H 0.5414 0.1873 1.2599 0.030 Uiso 1 1 calc R
H7C H 0.6457 0.1049 1.2807 0.030 Uiso 1 1 calc R
C8 C 0.85904(15) 0.18207(7) 1.11071(10) 0.01960(18) Uani 1 1 d .
H8A H 0.9344 0.2022 1.0545 0.029 Uiso 1 1 calc R
H8B H 0.9275 0.1416 1.1549 0.029 Uiso 1 1 calc R
H8C H 0.8282 0.2255 1.1587 0.029 Uiso 1 1 calc R
C9 C 0.63800(13) 0.15347(7) 0.75158(9) 0.01589(15) Uani 1 1 d .
H9A H 0.6043 0.2087 0.7323 0.019 Uiso 1 1 calc R
H9B H 0.7023 0.1308 0.6910 0.019 Uiso 1 1 calc R
C10 C 0.76440(13) 0.15128(7) 0.86057(9) 0.01587(15) Uani 1 1 d .
H10A H 0.8566 0.1088 0.8577 0.019 Uiso 1 1 calc R
H10B H 0.8297 0.2022 0.8721 0.019 Uiso 1 1 calc R
O1 O 0.09442(10) 0.01614(5) 0.91381(6) 0.01490(12) Uani 1 1 d .
O2 O 0.25670(11) 0.05782(5) 1.10563(6) 0.01578(12) Uani 1 1 d .
O3 O 0.76278(12) 0.12432(5) 0.48446(7) 0.01777(13) Uani 1 1 d .
O4 O 0.98729(14) 0.19399(6) 0.39717(8) 0.02494(18) Uani 1 1 d .
O5 O 0.73245(14) 0.26191(6) 0.45491(10) 0.0291(2) Uani 1 1 d .
O6 O 0.96142(12) 0.21248(5) 0.58714(7) 0.02026(15) Uani 1 1 d .
H1 H 0.183(3) 0.0391(13) 1.0487(18) 0.035(5) Uiso 1 1 d .

loop_
_atom_site_aniso_label
_atom_site_aniso_U_11
_atom_site_aniso_U_22
_atom_site_aniso_U_33
_atom_site_aniso_U_23
_atom_site_aniso_U_13
_atom_site_aniso_U_12
Ni1 0.00902(4) 0.01222(5) 0.00997(4) -0.00026(4) -0.00017(3) -0.00071(3)
Cl1 0.01503(8) 0.01211(8) 0.01164(8) -0.00101(6) 0.00074(6) -0.00217(6)
N1 0.0103(2) 0.0122(3) 0.0120(3) -0.0001(2) 0.0000(2) -0.0006(2)
N2 0.0106(3) 0.0162(3) 0.0120(3) -0.0005(2) 0.0018(2) 0.0003(2)
C1 0.0120(3) 0.0132(3) 0.0120(3) -0.0016(3) -0.0003(3) 0.0002(2)
C2 0.0123(3) 0.0154(4) 0.0112(3) -0.0014(3) 0.0013(3) 0.0023(2)
N3 0.0112(3) 0.0125(3) 0.0114(3) 0.0013(2) -0.0003(2) -0.0010(2)
N4 0.0099(3) 0.0133(3) 0.0148(3) 0.0001(2) -0.0001(2) -0.0004(2)
C3 0.0138(3) 0.0124(3) 0.0121(3) 0.0010(3) -0.0018(3) -0.0004(3)
C4 0.0120(3) 0.0114(3) 0.0157(4) 0.0003(3) -0.0026(3) 0.0000(2)
C5 0.0154(3) 0.0164(4) 0.0149(4) -0.0032(3) -0.0024(3) -0.0008(3)
C6 0.0168(4) 0.0281(5) 0.0118(3) -0.0015(3) 0.0020(3) 0.0011(3)
C7 0.0248(5) 0.0231(5) 0.0120(4) -0.0001(3) -0.0024(3) -0.0036(4)
C8 0.0157(4) 0.0205(4) 0.0212(4) -0.0005(3) -0.0057(3) -0.0039(3)
C9 0.0116(3) 0.0203(4) 0.0160(4) 0.0021(3) 0.0025(3) -0.0010(3)
C10 0.0100(3) 0.0200(4) 0.0177(4) 0.0004(3) 0.0018(3) -0.0013(3)
O1 0.0126(3) 0.0178(3) 0.0143(3) 0.0021(2) 0.0011(2) -0.0041(2)
O2 0.0144(3) 0.0200(3) 0.0129(3) 0.0018(2) 0.0013(2) -0.0045(2)
O3 0.0214(3) 0.0166(3) 0.0153(3) -0.0011(2) 0.0017(3) -0.0089(3)
O4 0.0317(4) 0.0256(4) 0.0196(4) -0.0029(3) 0.0134(3) -0.0090(3)
O5 0.0269(4) 0.0180(4) 0.0401(6) -0.0039(4) -0.0091(4) 0.0063(3)
O6 0.0245(4) 0.0211(4) 0.0141(3) -0.0015(3) -0.0038(3) -0.0076(3)

loop_
_atom_type_symbol
_atom_type_description
_atom_type_scat_dispersion_real
_atom_type_scat_dispersion_imag
_atom_type_scat_source
C C 0.0033 0.0016 'International Tables Vol C Tables 4.2.6.8 and 6.1.1.4'
H H 0.0000 0.0000 'International Tables Vol C Tables 4.2.6.8 and 6.1.1.4'
N N 0.0061 0.0033 'International Tables Vol C Tables 4.2.6.8 and 6.1.1.4'
O O 0.0106 0.0060 'International Tables Vol C Tables 4.2.6.8 and 6.1.1.4'
Cl Cl 0.1484 0.1585 'International Tables Vol C Tables 4.2.6.8 and 6.1.1.4'
Ni Ni 0.3393 1.1124 'International Tables Vol C Tables 4.2.6.8 and 6.1.1.4'

loop_
_geom_angle_atom_site_label_1
_geom_angle_atom_site_label_2
_geom_angle_atom_site_label_3
_geom_angle
N2 Ni1 N4 88.50(4)
N2 Ni1 N1 85.19(4)
N4 Ni1 N1 173.23(4)
N2 Ni1 N3 172.43(4)
N4 Ni1 N3 84.12(4)
N1 Ni1 N3 102.26(4)
O5 Cl1 O4 109.60(7)
O5 Cl1 O6 109.95(6)
O4 Cl1 O6 109.30(6)
O5 Cl1 O3 109.84(6)
O4 Cl1 O3 109.16(5)
O6 Cl1 O3 108.98(5)
O1 N1 C1 123.44(8)
O1 N1 Ni1 121.61(6)
C1 N1 Ni1 114.95(7)
C2 N2 C9 129.76(9)
C2 N2 Ni1 115.18(7)
C9 N2 Ni1 114.69(6)
N1 C1 C2 111.22(8)
N1 C1 C5 123.85(9)
C2 C1 C5 124.93(9)
N2 C2 C1 113.44(8)
N2 C2 C6 125.87(9)
C1 C2 C6 120.68(9)
C3 N3 O2 119.47(8)
C3 N3 Ni1 115.56(7)
O2 N3 Ni1 124.58(6)
C4 N4 C10 129.43(8)
C4 N4 Ni1 115.95(7)
C10 N4 Ni1 114.54(6)
N3 C3 C7 124.84(9)
N3 C3 C4 111.17(8)
C7 C3 C4 123.97(9)
N4 C4 C8 126.16(10)
N4 C4 C3 112.82(8)
C8 C4 C3 121.02(9)
N2 C9 C10 108.50(8)
N4 C10 C9 108.18(7)

loop_
_geom_bond_atom_site_label_1
_geom_bond_atom_site_label_2
_geom_bond_distance
Ni1 N2 1.8177(9)
Ni1 N4 1.8328(8)
Ni1 N1 1.8379(8)
Ni1 N3 1.8582(8)
Cl1 O5 1.4404(10)
Cl1 O4 1.4445(9)
Cl1 O6 1.4493(8)
Cl1 O3 1.4498(8)
N1 O1 1.3078(11)
N1 C1 1.3182(12)
N2 C2 1.2978(12)
N2 C9 1.4774(13)
C1 C2 1.4803(14)
C1 C5 1.4958(13)
C2 C6 1.4907(14)
N3 C3 1.2969(12)
N3 O2 1.3612(11)
N4 C4 1.2877(13)
N4 C10 1.4739(13)
C3 C7 1.4818(14)
C3 C4 1.5035(14)
C4 C8 1.4889(13)
C9 C10 1.5456(14)
